data_2206552
loop_
_publ_author_name
'K. Anitha'
'S. Athimoolam'
'R. K. Rajaram'

_publ_section_title
;
 Nicotinium picrate
;
_journal_coeditor_code SJ6116
_journal_issue 8
_journal_name_full 'Acta Crystallographica Section E'
_journal_page_first o2556
_journal_page_last o2558
_journal_paper_doi 10.1107/S160053680502221X
_journal_volume 61
_journal_year 2005
_chemical_formula_iupac 'C6 H6 N O2 +, C6 H2 N3 O7 -'
_chemical_formula_moiety 'C6 H6 N O2 +, C6 H2 N3 O7 -'
_chemical_formula_sum 'C12 H8 N4 O9'
_chemical_formula_weight 352.22
_chemical_name_common 'Nicotinium picrate'
_chemical_name_systematic
;
Nicotinium picrate
;
_space_group_IT_number 2
_symmetry_cell_setting triclinic
_symmetry_space_group_name_Hall '-P 1'
_symmetry_space_group_name_H-M 'P -1'
_atom_sites_solution_hydrogens geom
_atom_sites_solution_primary direct
_atom_sites_solution_secondary difmap
_audit_creation_method SHELXTL/PC
_cell_angle_alpha 93.27(3)
_cell_angle_beta 95.87(4)
_cell_angle_gamma 113.46(3)
_cell_formula_units_Z 2
_cell_length_a 8.063(3)
_cell_length_b 8.080(3)
_cell_length_c 12.030(5)
_cell_measurement_reflns_used 25
_cell_measurement_temperature 293(2)
_cell_measurement_theta_max 14.26
_cell_measurement_theta_min 10.20
_cell_volume 711.1(5)
_computing_cell_refinement 'CAD-4 EXPRESS'
_computing_data_collection 'CAD-4 EXPRESS (Enraf--Nonius, 1994)'
_computing_data_reduction 'XCAD4 (Harms & Wocadlo, 1995)'
_computing_molecular_graphics SHELXTL/PC
_computing_publication_material SHELXTL/PC
_computing_structure_refinement SHELXTL/PC
_computing_structure_solution 'SHELXTL/PC (Bruker, 2000)'
_diffrn_ambient_temperature 293(2)
_diffrn_measured_fraction_theta_full 1.000
_diffrn_measured_fraction_theta_max 1.000
_diffrn_measurement_device_type 'Nonius MACH3 sealed-tube'
_diffrn_measurement_method \w--2\q
_diffrn_radiation_monochromator graphite
_diffrn_radiation_source 'fine-focus sealed tube'
_diffrn_radiation_type MoK\a
_diffrn_radiation_wavelength 0.71073
_diffrn_reflns_av_R_equivalents 0.0119
_diffrn_reflns_av_sigmaI/netI 0.0242
_diffrn_reflns_limit_h_max 9
_diffrn_reflns_limit_h_min -1
_diffrn_reflns_limit_k_max 9
_diffrn_reflns_limit_k_min -9
_diffrn_reflns_limit_l_max 14
_diffrn_reflns_limit_l_min -14
_diffrn_reflns_number 3091
_diffrn_reflns_theta_full 25
_diffrn_reflns_theta_max 25
_diffrn_reflns_theta_min 2.76
_diffrn_standards_decay_% 0
_diffrn_standards_interval_time 60
_diffrn_standards_number 3
_exptl_absorpt_coefficient_mu 0.145
_exptl_absorpt_correction_T_max 0.978
_exptl_absorpt_correction_T_min 0.973
_exptl_absorpt_correction_type psi-scan
_exptl_absorpt_process_details '(North <i>et al.</i>, 1968)'
_exptl_crystal_colour yellow
_exptl_crystal_density_diffrn 1.645
_exptl_crystal_density_meas 1.639
_exptl_crystal_density_method 'flotation; CHBr~3~ & CCl~4~'
_exptl_crystal_description needle
_exptl_crystal_F_000 360
_exptl_crystal_size_max 0.19
_exptl_crystal_size_mid 0.17
_exptl_crystal_size_min 0.15
_refine_diff_density_max 0.503
_refine_diff_density_min -0.258
_refine_ls_extinction_coef 0.029(5)
_refine_ls_extinction_expression Fc^*^=kFc[1+0.001xFc^2^\l^3^/sin(2\q)]^-1/4^
_refine_ls_extinction_method SHELXTL/PC
_refine_ls_goodness_of_fit_ref 1.023
_refine_ls_hydrogen_treatment constr
_refine_ls_matrix_type full
_refine_ls_number_parameters 228
_refine_ls_number_reflns 2509
_refine_ls_number_restraints 0
_refine_ls_restrained_S_all 1.023
_refine_ls_R_factor_all 0.0739
_refine_ls_R_factor_gt 0.0453
_refine_ls_shift/su_max 0.000
_refine_ls_shift/su_mean 0.000
_refine_ls_structure_factor_coef Fsqd
_refine_ls_weighting_details 'calc w = 1/[\s^2^(Fo^2^)+(0.0601P)^2^+0.5668P] where P = (Fo^2^+2Fc^2^)/3'
_refine_ls_weighting_scheme calc
_refine_ls_wR_factor_gt 0.1178
_refine_ls_wR_factor_ref 0.1359
_reflns_number_gt 1765
_reflns_number_total 2509
_reflns_threshold_expression I>2\s(I)
_cod_data_source_file sj6116.cif
_cod_data_source_block I
_cod_original_sg_symbol_Hall '-P  1'
_cod_original_sg_symbol_H-M 'P  -1'
_cod_database_code 2206552
_cod_database_fobs_code 2206552

loop_
_symmetry_equiv_pos_as_xyz
'x, y, z'
'-x, -y, -z'

loop_
_atom_site_label
_atom_site_fract_x
_atom_site_fract_y
_atom_site_fract_z
_atom_site_U_iso_or_equiv
_atom_site_adp_type
_atom_site_calc_flag
_atom_site_refinement_flags
_atom_site_occupancy
_atom_site_type_symbol
O1A 0.6967(4) -0.3057(3) 0.94419(19) 0.0712(7) Uani d . 1 O
O1B 0.5023(3) -0.3033(3) 0.79944(17) 0.0587(6) Uani d . 1 O
H11B 0.4910 -0.4076 0.7837 0.088 Uiso calc R 1 H
N11 0.6202(3) 0.2269(3) 0.87177(18) 0.0421(6) Uani d . 1 N
H11 0.5668 0.2776 0.8287 0.051 Uiso calc R 1 H
C11 0.6248(4) -0.2291(4) 0.8880(2) 0.0396(6) Uani d . 1 C
C12 0.6672(3) -0.0319(3) 0.91400(19) 0.0339(6) Uani d . 1 C
C13 0.7897(4) 0.0683(4) 1.0069(2) 0.0391(6) Uani d . 1 C
H13 0.8490 0.0142 1.0529 0.047 Uiso calc R 1 H
C14 0.8236(4) 0.2488(4) 1.0312(2) 0.0448(7) Uani d . 1 C
H14 0.9041 0.3169 1.0941 0.054 Uiso calc R 1 H
C15 0.7367(4) 0.3266(4) 0.9609(2) 0.0463(7) Uani d . 1 C
H15 0.7592 0.4485 0.9755 0.056 Uiso calc R 1 H
C16 0.5828(4) 0.0519(4) 0.8465(2) 0.0384(6) Uani d . 1 C
H16 0.5002 -0.0133 0.7837 0.046 Uiso calc R 1 H
O1 0.4312(3) 0.3651(2) 0.73443(15) 0.0466(5) Uani d . 1 O
O2 0.1092(5) 0.3296(5) 0.8122(2) 0.1135(13) Uani d . 1 O
O3 -0.0094(4) 0.4605(4) 0.7055(2) 0.0866(9) Uani d . 1 O
O4 -0.1795(3) 0.1255(4) 0.3199(2) 0.0717(7) Uani d . 1 O
O5 0.0448(4) 0.1230(5) 0.24188(19) 0.0938(10) Uani d . 1 O
O6 0.6432(3) 0.3136(4) 0.4727(2) 0.0802(8) Uani d . 1 O
O7 0.5993(3) 0.1686(4) 0.61744(19) 0.0703(7) Uani d . 1 O
N1 0.0753(4) 0.3677(4) 0.7216(2) 0.0549(7) Uani d . 1 N
N2 -0.0215(3) 0.1476(4) 0.3238(2) 0.0517(6) Uani d . 1 N
N3 0.5514(3) 0.2449(3) 0.54566(19) 0.0414(5) Uani d . 1 N
C1 0.3226(3) 0.3086(3) 0.64204(19) 0.0326(6) Uani d . 1 C
C2 0.1439(3) 0.3077(4) 0.6254(2) 0.0367(6) Uani d . 1 C
C3 0.0333(3) 0.2593(4) 0.5240(2) 0.0392(6) Uani d . 1 C
H3 -0.0812 0.2626 0.5177 0.047 Uiso calc R 1 H
C4 0.0953(3) 0.2055(4) 0.4315(2) 0.0374(6) Uani d . 1 C
C5 0.2661(4) 0.2040(3) 0.4391(2) 0.0368(6) Uani d . 1 C
H5 0.3085 0.1718 0.3758 0.044 Uiso calc R 1 H
C6 0.3725(3) 0.2507(3) 0.5416(2) 0.0323(6) Uani d . 1 C

loop_
_atom_site_aniso_label
_atom_site_aniso_U_11
_atom_site_aniso_U_22
_atom_site_aniso_U_33
_atom_site_aniso_U_12
_atom_site_aniso_U_13
_atom_site_aniso_U_23
O1A 0.108(2) 0.0492(12) 0.0591(13) 0.0441(13) -0.0265(13) -0.0010(10)
O1B 0.0718(15) 0.0482(12) 0.0531(12) 0.0315(11) -0.0225(11) -0.0160(10)
N11 0.0485(13) 0.0431(13) 0.0404(12) 0.0251(11) -0.0002(10) 0.0105(10)
C11 0.0505(16) 0.0425(14) 0.0302(13) 0.0248(13) 0.0008(12) 0.0018(11)
C12 0.0384(14) 0.0403(14) 0.0265(12) 0.0202(12) 0.0017(10) 0.0031(10)
C13 0.0450(15) 0.0445(15) 0.0313(13) 0.0239(13) -0.0036(11) 0.0024(11)
C14 0.0501(17) 0.0427(15) 0.0380(14) 0.0188(13) -0.0058(12) -0.0030(12)
C15 0.0547(17) 0.0362(14) 0.0486(16) 0.0189(13) 0.0080(14) 0.0045(12)
C16 0.0398(15) 0.0445(15) 0.0319(13) 0.0198(12) -0.0019(11) 0.0030(11)
O1 0.0588(12) 0.0456(11) 0.0363(10) 0.0302(10) -0.0189(9) -0.0114(8)
O2 0.165(3) 0.178(4) 0.0506(16) 0.118(3) 0.0379(18) 0.0215(19)
O3 0.0907(19) 0.103(2) 0.0904(19) 0.0675(18) 0.0152(15) -0.0139(16)
O4 0.0431(13) 0.0940(18) 0.0681(15) 0.0256(12) -0.0209(11) -0.0015(13)
O5 0.0771(18) 0.173(3) 0.0332(12) 0.061(2) -0.0124(12) -0.0163(15)
O6 0.0556(14) 0.126(2) 0.0836(17) 0.0523(15) 0.0308(13) 0.0499(17)
O7 0.0622(14) 0.111(2) 0.0645(14) 0.0587(15) 0.0103(11) 0.0338(14)
N1 0.0548(16) 0.0732(18) 0.0442(15) 0.0350(14) 0.0071(12) -0.0026(13)
N2 0.0462(15) 0.0632(16) 0.0403(14) 0.0214(13) -0.0122(11) 0.0002(12)
N3 0.0353(12) 0.0534(14) 0.0399(12) 0.0231(11) 0.0014(10) 0.0065(11)
C1 0.0379(13) 0.0299(12) 0.0296(12) 0.0161(11) -0.0041(10) -0.0012(10)
C2 0.0384(14) 0.0425(14) 0.0339(13) 0.0214(12) 0.0062(11) 0.0022(11)
C3 0.0292(13) 0.0448(15) 0.0453(15) 0.0182(12) -0.0009(11) 0.0043(12)
C4 0.0342(14) 0.0442(15) 0.0304(13) 0.0152(12) -0.0065(11) 0.0020(11)
C5 0.0398(14) 0.0455(15) 0.0275(12) 0.0210(12) 0.0020(10) 0.0010(11)
C6 0.0280(12) 0.0364(13) 0.0348(13) 0.0165(11) 0.0004(10) 0.0036(10)

loop_
_atom_type_symbol
_atom_type_description
_atom_type_scat_dispersion_real
_atom_type_scat_dispersion_imag
_atom_type_scat_source
C C 0.0033 0.0016 'International Tables Vol C Tables 4.2.6.8 and 6.1.1.4'
H H 0.0000 0.0000 'International Tables Vol C Tables 4.2.6.8 and 6.1.1.4'
N N 0.0061 0.0033 'International Tables Vol C Tables 4.2.6.8 and 6.1.1.4'
O O 0.0106 0.0060 'International Tables Vol C Tables 4.2.6.8 and 6.1.1.4'

loop_
_geom_angle_atom_site_label_1
_geom_angle_atom_site_label_2
_geom_angle_atom_site_label_3
_geom_angle
_geom_angle_publ_flag
C11 O1B H11B 109.5 ?
C15 N11 C16 122.7(2) y
C15 N11 H11 118.6 ?
C16 N11 H11 118.6 ?
O1A C11 O1B 125.6(3) y
O1A C11 C12 122.2(2) y
O1B C11 C12 112.3(2) y
C16 C12 C13 119.0(2) ?
C16 C12 C11 120.4(2) ?
C13 C12 C11 120.6(2) ?
C14 C13 C12 119.8(2) ?
C14 C13 H13 120.1 ?
C12 C13 H13 120.1 ?
C15 C14 C13 119.0(3) ?
C15 C14 H14 120.5 ?
C13 C14 H14 120.5 ?
N11 C15 C14 119.8(3) y
N11 C15 H15 120.1 ?
C14 C15 H15 120.1 ?
N11 C16 C12 119.7(2) y
N11 C16 H16 120.2 ?
C12 C16 H16 120.2 ?
O2 N1 O3 122.1(3) ?
O2 N1 C2 119.6(3) ?
O3 N1 C2 118.2(3) ?
O4 N2 O5 123.0(3) ?
O4 N2 C4 119.0(3) ?
O5 N2 C4 118.0(2) ?
O7 N3 O6 123.2(2) ?
O7 N3 C6 119.4(2) ?
O6 N3 C6 117.3(2) ?
O1 C1 C6 123.0(2) y
O1 C1 C2 124.4(2) y
C6 C1 C2 112.5(2) y
C3 C2 C1 124.1(2) ?
C3 C2 N1 117.3(2) ?
C1 C2 N1 118.5(2) ?
C2 C3 C4 118.7(2) ?
C2 C3 H3 120.6 ?
C4 C3 H3 120.6 ?
C5 C4 C3 121.2(2) ?
C5 C4 N2 118.8(2) ?
C3 C4 N2 119.9(2) ?
C6 C5 C4 118.7(2) ?
C6 C5 H5 120.7 ?
C4 C5 H5 120.7 ?
C5 C6 C1 124.7(2) ?
C5 C6 N3 116.6(2) ?
C1 C6 N3 118.7(2) ?

loop_
_geom_bond_atom_site_label_1
_geom_bond_atom_site_label_2
_geom_bond_distance
_geom_bond_publ_flag
O1A C11 1.196(3) y
O1B C11 1.308(3) y
O1B H11B 0.8200 ?
N11 C15 1.332(4) y
N11 C16 1.332(3) y
N11 H11 0.8600 ?
C11 C12 1.497(4) ?
C12 C16 1.377(3) ?
C12 C13 1.384(4) ?
C13 C14 1.380(4) ?
C13 H13 0.9300 ?
C14 C15 1.375(4) ?
C14 H14 0.9300 ?
C15 H15 0.9300 ?
C16 H16 0.9300 ?
O1 C1 1.279(3) y
O2 N1 1.184(4) ?
O3 N1 1.210(3) ?
O4 N2 1.209(3) ?
O5 N2 1.211(3) ?
O6 N3 1.220(3) ?
O7 N3 1.207(3) ?
N1 C2 1.469(3) ?
N2 C4 1.454(3) ?
N3 C6 1.458(3) ?
C1 C6 1.423(3) y
C1 C2 1.431(3) y
C2 C3 1.372(4) ?
C3 C4 1.382(4) ?
C3 H3 0.9300 ?
C4 C5 1.377(4) ?
C5 C6 1.369(3) ?
C5 H5 0.9300 ?

loop_
_geom_hbond_atom_site_label_D
_geom_hbond_atom_site_label_H
_geom_hbond_atom_site_label_A
_geom_hbond_site_symmetry_A
_geom_hbond_distance_DH
_geom_hbond_distance_HA
_geom_hbond_distance_DA
_geom_hbond_angle_DHA
N11 H11 O1 . 0.86 1.85 2.711(3) 174
O1B H11B O1 1_545 0.82 1.75 2.563(3) 170
C16 H16 O7 . 0.93 2.55 2.962(4) 107

loop_
_geom_torsion_atom_site_label_1
_geom_torsion_atom_site_label_2
_geom_torsion_atom_site_label_3
_geom_torsion_atom_site_label_4
_geom_torsion
_geom_torsion_publ_flag
O1A C11 C12 C16 179.4(3) ?
O1B C11 C12 C16 -1.1(4) ?
O1A C11 C12 C13 -1.5(4) ?
O1B C11 C12 C13 178.0(3) ?
C16 C12 C13 C14 0.7(4) ?
C11 C12 C13 C14 -178.4(3) ?
C12 C13 C14 C15 -1.1(4) ?
C16 N11 C15 C14 -0.1(4) ?
C13 C14 C15 N11 0.8(4) ?
C15 N11 C16 C12 -0.3(4) ?
C13 C12 C16 N11 -0.1(4) ?
C11 C12 C16 N11 179.1(2) ?
O1 C1 C2 C3 175.1(2) ?
C6 C1 C2 C3 -0.9(4) ?
O1 C1 C2 N1 -2.9(4) ?
C6 C1 C2 N1 -178.9(2) ?
O2 N1 C2 C3 144.0(3) y
O3 N1 C2 C3 -38.5(4) ?
O2 N1 C2 C1 -37.9(5) ?
O3 N1 C2 C1 139.6(3) y
C1 C2 C3 C4 0.8(4) ?
N1 C2 C3 C4 178.8(2) ?
C2 C3 C4 C5 -1.5(4) ?
C2 C3 C4 N2 177.9(2) ?
O4 N2 C4 C5 170.2(3) y
O5 N2 C4 C5 -9.5(4) ?
O4 N2 C4 C3 -9.2(4) ?
O5 N2 C4 C3 171.0(3) y
C3 C4 C5 C6 2.3(4) ?
N2 C4 C5 C6 -177.1(2) ?
C4 C5 C6 C1 -2.6(4) ?
C4 C5 C6 N3 179.3(2) ?
O1 C1 C6 C5 -174.2(2) ?
C2 C1 C6 C5 1.8(4) ?
O1 C1 C6 N3 3.9(4) ?
C2 C1 C6 N3 179.9(2) ?
O7 N3 C6 C5 -131.5(3) y
O6 N3 C6 C5 46.1(4) ?
O7 N3 C6 C1 50.2(3) ?
O6 N3 C6 C1 -132.1(3) y
